data_1000132
loop_
_publ_author_name
'Le Bail, A.'
'Mercier, A. M.'

_publ_section_title
;
 Synthesis and crystal structure of \g-BaZrF~6~
;
_journal_coden_ASTM JSSCBI
_journal_name_full 'Journal of Solid State Chemistry'
_journal_page_first 229
_journal_page_last 236
_journal_paper_doi 10.1016/0022-4596(92)90179-Y
_journal_volume 101
_journal_year 1992
_chemical_formula_structural 'Ba (Zr F6) (H2 O)0.0375'
_chemical_formula_sum 'Ba F6 H0.075 O0.0375 Zr'
_chemical_name_systematic
;
 Barium hexafluorozirconate hydrate (1/1/0.04) - \g
;
_space_group_IT_number 15
_symmetry_cell_setting monoclinic
_symmetry_Int_Tables_number 15
_symmetry_space_group_name_Hall '-C 2yc'
_symmetry_space_group_name_H-M 'C 1 2/c 1'
_cell_angle_alpha 90
_cell_angle_beta 91.69(1)
_cell_angle_gamma 90
_cell_formula_units_Z 16
_cell_length_a 13.193(2)
_cell_length_b 7.499(1)
_cell_length_c 19.83899(300)
_cell_volume 1961.9
_refine_ls_R_factor_all 0.016
_cod_original_formula_sum 'H.075 Ba F6 O.0375 Zr'
_cod_database_code 1000132
_cod_depositor_comments
;
 Marking attached hydrogen atoms and removing the dummy
 hydrogen atom 'H1'.

 Antanas Vaitkus,
 2016-12-27
;

loop_
_symmetry_equiv_pos_as_xyz
x,y,z
-x,y,1/2-z
-x,-y,-z
x,-y,1/2+z
1/2+x,1/2+y,z
1/2-x,1/2+y,1/2-z
1/2-x,1/2-y,-z
1/2+x,1/2-y,1/2+z

loop_
_atom_site_aniso_label
_atom_site_aniso_U_11
_atom_site_aniso_U_12
_atom_site_aniso_U_13
_atom_site_aniso_U_22
_atom_site_aniso_U_23
_atom_site_aniso_U_33
Ba1 0.0130(1) 0.0016(1) 0.0025(1) 0.0095(1) 0.0012(1) 0.0126(1)
Ba2 0.0106(1) -0.0008(1) 0.0001(1) 0.0102(1) 0.0006(1) 0.0134(1)
Zr1 0.0068(1) 0.0008(1) 0.0010(1) 0.0075(1) -0.0006(1) 0.0097(1)
Zr2 0.0072(1) -0.0013(1) -0.0005(1) 0.0068(1) 0.0003(1) 0.0097(1)
F1 0.0134(5) 0.0013(4) 0.0017(4) 0.0133(5) 0.0008(4) 0.0116(5)
F2 0.0127(5) -0.0026(4) 0.0032(4) 0.0144(5) 0.0006(4) 0.0157(5)
F3 0.0205(6) 0.0054(5) -0.0044(4) 0.0154(5) -0.0063(5) 0.0156(6)
F4 0.0173(6) 0.0036(4) -0.0028(4) 0.0151(5) -0.0016(4) 0.0132(5)
F5 0.0135(5) 0.0011(5) -0.0005(4) 0.0223(6) -0.0054(5) 0.0132(5)
F6 0.0152(5) 0.0022(4) 0.0029(4) 0.0121(5) -0.0013(4) 0.0136(5)
F7 0.0159(5) -0.0010(4) 0.0050(5) 0.0102(5) 0.0015(4) 0.0218(6)
F8 0.0142(5) -0.0027(4) -0.0015(5) 0.0137(6) 0.0046(5) 0.0223(6)
F9 0.0154(5) 0.0071(5) -0.0024(4) 0.0240(7) -0.0067(5) 0.0130(5)
F10 0.0130(5) 0.0014(4) 0.0037(5) 0.0102(5) 0.0046(5) 0.0300(7)
F11 0.0175(6) 0.0008(4) -0.0015(5) 0.0118(6) -0.0053(5) 0.0274(7)
F12 0.0119(5) 0.0082(4) 0.0012(4) 0.0198(6) -0.0006(5) 0.0182(6)

loop_
_atom_site_label
_atom_site_type_symbol
_atom_site_symmetry_multiplicity
_atom_site_Wyckoff_symbol
_atom_site_fract_x
_atom_site_fract_y
_atom_site_fract_z
_atom_site_occupancy
_atom_site_attached_hydrogens
_atom_site_calc_flag
Ba1 Ba2+ 8 f 0.32238(1) 0.04532(2) 0.20900(1) 1. 0 d
Ba2 Ba2+ 8 f 0.59026(1) 0.23555(2) 0.05596(1) 1. 0 d
Zr1 Zr4+ 8 f 0.15283(1) 0.02202(2) 0.37282(1) 1. 0 d
Zr2 Zr4+ 8 f 0.43164(1) 0.25112(2) 0.87041(1) 1. 0 d
F1 F1- 8 f 0.4803(1) 0.4359(2) 0.56097(6) 1. 0 d
F2 F1- 8 f 0.2349(1) 0.3143(2) 0.66426(7) 1. 0 d
F3 F1- 8 f 0.5487(1) 0.1202(2) 0.54013(7) 1. 0 d
F4 F1- 8 f 0.6381(1) 0.2594(2) 0.72242(7) 1. 0 d
F5 F1- 8 f 0.2882(1) 0.3921(2) 0.53683(6) 1. 0 d
F6 F1- 8 f 0.3251(1) 0.5970(2) 0.71877(6) 1. 0 d
F7 F1- 8 f 0.3991(1) 0.7278(2) 0.60613(7) 1. 0 d
F8 F1- 8 f 0.6647(1) 0.4595(2) 0.61204(8) 1. 0 d
F9 F1- 8 f 0.4889(1) 0.4546(2) 0.68117(7) 1. 0 d
F10 F1- 8 f 0.4041(1) 0.2038(2) 0.62730(8) 1. 0 d
F11 F1- 8 f 0.0415(1) 0.5020(2) 0.16988(8) 1. 0 d
F12 F1- 8 f 0.7097(1) 0.1269(2) 0.61173(7) 1. 0 d
O1 O2- 4 e 0. 0.252(2) 0.75 0.15(1) 2 d

loop_
_atom_type_symbol
_atom_type_oxidation_number
Ba2+ 2.000
Zr4+ 4.000
F1- -1.000
O2- -2.000
